data_4061284
loop_
_publ_author_name
'Shin, Richard Y. C.'
'Tan, Geok Kheng'
'Koh, Lip Lin'
'Goh, Lai Yoong'

_publ_section_title
;
Syntheses and Single Crystal X-Ray Diffraction Studies of Acyclic
and Macrocyclic Aza-dithiolate (NS~2~) Complexes of (Arene)ruthenium(II).
Base-Promoted Formation of Tethered Arene and Thiolate-alkylation
Derivatives.
;
_journal_issue 26
_journal_name_full Organometallics
_journal_page_first 6293
_journal_page_last 6298
_journal_paper_doi 10.1021/om049445c
_journal_volume 23
_journal_year 2004
_chemical_formula_sum 'C19 H36 F6 I N2 O2 P Ru S2'
_chemical_formula_weight 761.56
_space_group_IT_number 61
_symmetry_cell_setting orthorhombic
_symmetry_space_group_name_Hall '-P 2ac 2ab'
_symmetry_space_group_name_H-M 'P b c a'
_cell_angle_alpha 90.00
_cell_angle_beta 90.00
_cell_angle_gamma 90.00
_cell_formula_units_Z 8
_cell_length_a 16.9370(10)
_cell_length_b 16.8727(10)
_cell_length_c 19.7224(12)
_cell_measurement_temperature 223(2)
_cell_volume 5636.1(6)
_diffrn_ambient_temperature 223(2)
_exptl_crystal_density_diffrn 1.795
_cod_depositor_comments
;
The following automatic conversions were performed:
'_symmetry_cell_setting' value 'Orthorhombic' changed to 'orthorhombic'
according to '/home/saulius/struct/CIF-dictionaries/cif_core.dic'
dictionary named 'cif_core.dic' version 2.4.1 from 2010-06-29.

Automatic conversion script
Id: cif_fix_enum 1527 2010-12-29 10:47:43Z saulius 
;
_cod_database_code 4061284

loop_
_symmetry_equiv_pos_as_xyz
'x, y, z'
'-x+1/2, -y, z+1/2'
'-x, y+1/2, -z+1/2'
'x+1/2, -y+1/2, -z'
'-x, -y, -z'
'x-1/2, y, -z-1/2'
'x, -y-1/2, z-1/2'
'-x-1/2, y-1/2, z'

loop_
_atom_site_label
_atom_site_type_symbol
_atom_site_fract_x
_atom_site_fract_y
_atom_site_fract_z
_atom_site_U_iso_or_equiv
_atom_site_adp_type
_atom_site_occupancy
_atom_site_symmetry_multiplicity
_atom_site_calc_flag
_atom_site_refinement_flags
_atom_site_disorder_assembly
_atom_site_disorder_group
Ru1 Ru 0.06474(3) 0.32962(3) 0.36471(3) 0.01664(15) Uani 1 1 d . . .
I I 0.13670(3) 0.75433(3) 0.38417(3) 0.03783(17) Uani 1 1 d . . .
S1 S 0.08405(10) 0.46344(9) 0.39287(9) 0.0243(4) Uani 1 1 d . . .
S2 S 0.03690(12) 0.33478(10) 0.24861(9) 0.0309(4) Uani 1 1 d . . .
N1 N 0.1844(3) 0.3388(4) 0.3296(3) 0.0294(14) Uani 1 1 d . . .
H1 H 0.202(6) 0.298(6) 0.352(5) 0.08(3) Uiso 1 1 d . . .
C1 C 0.0719(4) 0.5367(4) 0.3275(4) 0.0328(18) Uani 1 1 d . . .
H1A H 0.0911 0.5875 0.3437 0.049 Uiso 1 1 calc R . .
H1B H 0.0164 0.5412 0.3159 0.049 Uiso 1 1 calc R . .
H1C H 0.1017 0.5210 0.2877 0.049 Uiso 1 1 calc R . .
C2 C 0.1903(5) 0.4607(5) 0.3973(5) 0.044(2) Uani 1 1 d . . .
H2A H 0.2113 0.5148 0.3986 0.053 Uiso 1 1 calc R . .
H2B H 0.2069 0.4332 0.4387 0.053 Uiso 1 1 calc R . .
C3 C 0.2214(4) 0.4186(4) 0.3372(5) 0.044(2) Uani 1 1 d . . .
H3A H 0.2787 0.4126 0.3416 0.053 Uiso 1 1 calc R . .
H3B H 0.2108 0.4501 0.2965 0.053 Uiso 1 1 calc R . .
C4 C 0.1921(5) 0.3082(5) 0.2586(4) 0.046(2) Uani 1 1 d . . .
H4A H 0.1828 0.2509 0.2583 0.055 Uiso 1 1 calc R . .
H4B H 0.2459 0.3177 0.2423 0.055 Uiso 1 1 calc R . .
C5 C 0.1344(5) 0.3478(6) 0.2119(4) 0.052(2) Uani 1 1 d . . .
H5A H 0.1367 0.3237 0.1668 0.062 Uiso 1 1 calc R . .
H5B H 0.1468 0.4044 0.2077 0.062 Uiso 1 1 calc R . .
C6 C -0.0176(5) 0.4170(5) 0.2142(5) 0.052(2) Uani 1 1 d . . .
H6A H 0.0153 0.4640 0.2144 0.078 Uiso 1 1 calc R . .
H6B H -0.0643 0.4263 0.2416 0.078 Uiso 1 1 calc R . .
H6C H -0.0334 0.4049 0.1681 0.078 Uiso 1 1 calc R . .
C7 C 0.0789(4) 0.2059(3) 0.4005(4) 0.0232(14) Uani 1 1 d U . .
C8 C 0.0080(4) 0.2093(4) 0.3630(4) 0.0252(15) Uani 1 1 d U . .
C9 C -0.0494(4) 0.2687(4) 0.3800(3) 0.0217(15) Uani 1 1 d . . .
C10 C -0.0377(4) 0.3202(4) 0.4343(3) 0.0199(14) Uani 1 1 d . . .
C11 C 0.0323(4) 0.3109(3) 0.4751(3) 0.0202(15) Uani 1 1 d . . .
C12 C 0.0909(4) 0.2562(4) 0.4570(3) 0.0215(14) Uani 1 1 d U . .
C13 C 0.1412(5) 0.1429(4) 0.3820(4) 0.040(2) Uani 1 1 d . . .
H13A H 0.1371 0.1303 0.3341 0.060 Uiso 1 1 calc R . .
H13B H 0.1321 0.0954 0.4086 0.060 Uiso 1 1 calc R . .
H13C H 0.1935 0.1634 0.3916 0.060 Uiso 1 1 calc R . .
C14 C -0.0088(5) 0.1526(4) 0.3048(4) 0.0364(19) Uani 1 1 d . . .
H14A H 0.0370 0.1193 0.2970 0.055 Uiso 1 1 calc R . .
H14B H -0.0204 0.1827 0.2640 0.055 Uiso 1 1 calc R . .
H14C H -0.0538 0.1196 0.3162 0.055 Uiso 1 1 calc R . .
C15 C -0.1245(4) 0.2747(5) 0.3379(4) 0.0364(19) Uani 1 1 d . . .
H15A H -0.1644 0.2399 0.3567 0.055 Uiso 1 1 calc R . .
H15B H -0.1133 0.2591 0.2915 0.055 Uiso 1 1 calc R . .
H15C H -0.1435 0.3289 0.3386 0.055 Uiso 1 1 calc R . .
C16 C -0.0986(4) 0.3815(4) 0.4543(4) 0.0298(17) Uani 1 1 d . . .
H16A H -0.0722 0.4296 0.4686 0.045 Uiso 1 1 calc R . .
H16B H -0.1304 0.3611 0.4913 0.045 Uiso 1 1 calc R . .
H16C H -0.1324 0.3929 0.4157 0.045 Uiso 1 1 calc R . .
C17 C 0.0435(4) 0.3635(4) 0.5365(4) 0.0286(16) Uani 1 1 d . . .
H17A H 0.0292 0.3344 0.5771 0.043 Uiso 1 1 calc R . .
H17B H 0.0103 0.4100 0.5323 0.043 Uiso 1 1 calc R . .
H17C H 0.0984 0.3797 0.5395 0.043 Uiso 1 1 calc R . .
C18 C 0.1653(4) 0.2465(4) 0.5000(4) 0.0345(17) Uani 1 1 d . . .
H18A H 0.1746 0.2947 0.5256 0.052 Uiso 1 1 calc R . .
H18B H 0.2101 0.2361 0.4707 0.052 Uiso 1 1 calc R . .
H18C H 0.1584 0.2025 0.5311 0.052 Uiso 1 1 calc R . .
P1 P 0.28548(12) 0.55709(11) 0.16901(11) 0.0331(5) Uani 1 1 d . . .
F1 F 0.2803(4) 0.5681(4) 0.2471(3) 0.091(2) Uani 1 1 d . . .
F2 F 0.1918(3) 0.5549(4) 0.1660(3) 0.0833(19) Uani 1 1 d . . .
F3 F 0.2891(3) 0.5456(4) 0.0890(3) 0.0689(16) Uani 1 1 d . . .
F4 F 0.3770(3) 0.5556(5) 0.1696(4) 0.099(3) Uani 1 1 d . . .
F5 F 0.2834(4) 0.4641(3) 0.1786(3) 0.080(2) Uani 1 1 d . . .
F6 F 0.2864(4) 0.6484(3) 0.1565(4) 0.093(2) Uani 1 1 d . . .
N1S N 0.0850(7) 0.5063(6) 0.0439(5) 0.079(3) Uani 1 1 d . . .
C1S C 0.1132(6) 0.5784(6) 0.0124(6) 0.071(3) Uani 1 1 d . . .
H1S1 H 0.1703 0.5809 0.0161 0.107 Uiso 1 1 calc R . .
H1S2 H 0.0901 0.6239 0.0351 0.107 Uiso 1 1 calc R . .
H1S3 H 0.0982 0.5788 -0.0351 0.107 Uiso 1 1 calc R . .
O1S O 0.0222(7) 0.5177(6) 0.0768(5) 0.118(4) Uani 1 1 d . . .
O2S O 0.1156(9) 0.4466(6) 0.0390(6) 0.180(7) Uani 1 1 d . . .

loop_
_atom_site_aniso_label
_atom_site_aniso_U_11
_atom_site_aniso_U_22
_atom_site_aniso_U_33
_atom_site_aniso_U_23
_atom_site_aniso_U_13
_atom_site_aniso_U_12
Ru1 0.0186(3) 0.0126(2) 0.0188(3) 0.0003(2) 0.0012(2) -0.0018(2)
I 0.0316(3) 0.0338(3) 0.0481(3) 0.0055(2) -0.0028(2) -0.0097(2)
S1 0.0306(10) 0.0151(8) 0.0272(10) -0.0022(7) 0.0022(7) -0.0046(7)
S2 0.0465(11) 0.0253(9) 0.0210(10) 0.0033(8) -0.0033(8) -0.0076(8)
N1 0.026(3) 0.031(3) 0.031(4) 0.015(3) 0.007(3) 0.005(3)
C1 0.036(4) 0.016(3) 0.046(5) 0.004(3) 0.004(4) -0.001(3)
C2 0.043(5) 0.030(4) 0.059(6) 0.007(4) -0.021(4) -0.012(4)
C3 0.014(4) 0.029(4) 0.087(7) 0.025(4) -0.004(4) -0.003(3)
C4 0.047(5) 0.054(5) 0.038(5) 0.001(4) 0.024(4) 0.011(4)
C5 0.059(6) 0.078(7) 0.018(4) 0.006(4) 0.021(4) 0.000(5)
C6 0.063(6) 0.047(5) 0.046(6) 0.014(4) -0.025(5) -0.004(5)
C7 0.034(3) 0.006(3) 0.030(3) 0.002(3) 0.003(3) -0.009(2)
C8 0.037(4) 0.014(3) 0.025(4) -0.001(3) 0.002(3) -0.011(3)
C9 0.019(3) 0.023(3) 0.023(4) 0.004(3) 0.000(3) -0.011(3)
C10 0.021(3) 0.019(3) 0.020(4) 0.006(3) 0.003(3) -0.005(3)
C11 0.028(4) 0.009(3) 0.023(4) 0.002(3) 0.003(3) -0.006(3)
C12 0.023(3) 0.015(3) 0.026(4) 0.006(3) 0.002(3) -0.002(3)
C13 0.054(5) 0.021(4) 0.045(5) -0.002(3) 0.002(4) 0.008(4)
C14 0.056(5) 0.018(4) 0.036(5) -0.010(3) -0.012(4) -0.010(3)
C15 0.025(4) 0.042(4) 0.043(5) 0.002(4) -0.011(3) -0.012(3)
C16 0.027(4) 0.032(4) 0.031(4) 0.001(3) 0.002(3) 0.011(3)
C17 0.026(4) 0.032(4) 0.027(4) -0.008(3) 0.002(3) -0.002(3)
C18 0.033(4) 0.038(4) 0.032(4) 0.006(4) -0.003(3) 0.005(4)
P1 0.0290(11) 0.0308(10) 0.0396(12) 0.0049(9) 0.0080(9) -0.0001(9)
F1 0.125(6) 0.106(5) 0.041(4) -0.006(3) 0.013(3) -0.057(4)
F2 0.035(3) 0.120(5) 0.095(5) 0.002(4) 0.013(3) 0.002(3)
F3 0.074(4) 0.087(4) 0.045(3) 0.000(3) 0.010(3) -0.010(3)
F4 0.027(3) 0.165(7) 0.104(5) 0.067(5) -0.005(3) -0.010(4)
F5 0.099(5) 0.037(3) 0.104(5) 0.012(3) 0.059(4) 0.006(3)
F6 0.141(6) 0.033(3) 0.106(5) 0.011(3) 0.048(5) 0.004(3)
N1S 0.113(9) 0.075(7) 0.050(6) -0.018(5) -0.012(6) 0.003(6)
C1S 0.068(7) 0.068(7) 0.078(8) 0.015(6) 0.020(6) -0.011(6)
O1S 0.162(10) 0.124(8) 0.067(6) -0.018(6) 0.038(6) -0.055(7)
O2S 0.344(18) 0.065(6) 0.131(10) -0.037(6) -0.089(11) 0.077(9)

loop_
_geom_bond_atom_site_label_1
_geom_bond_atom_site_label_2
_geom_bond_distance
_geom_bond_site_symmetry_2
_geom_bond_publ_flag
Ru1 N1 2.147(6) . ?
Ru1 C9 2.211(6) . ?
Ru1 C7 2.217(6) . ?
Ru1 C10 2.218(6) . ?
Ru1 C8 2.245(6) . ?
Ru1 C12 2.246(6) . ?
Ru1 C11 2.268(7) . ?
Ru1 S2 2.3394(19) . ?
Ru1 S1 2.3480(17) . ?
S1 C1 1.797(7) . ?
S1 C2 1.802(8) . ?
S2 C6 1.799(8) . ?
S2 C5 1.816(8) . ?
N1 C3 1.492(9) . ?
N1 C4 1.499(10) . ?
C2 C3 1.479(12) . ?
C4 C5 1.499(12) . ?
C7 C8 1.412(10) . ?
C7 C12 1.415(9) . ?
C7 C13 1.540(10) . ?
C8 C9 1.436(10) . ?
C8 C14 1.522(9) . ?
C9 C10 1.393(9) . ?
C9 C15 1.522(9) . ?
C10 C11 1.443(9) . ?
C10 C16 1.513(9) . ?
C11 C12 1.402(9) . ?
C11 C17 1.513(9) . ?
C12 C18 1.527(9) . ?
P1 F4 1.550(5) . ?
P1 F1 1.554(6) . ?
P1 F6 1.560(5) . ?
P1 F5 1.580(5) . ?
P1 F2 1.588(5) . ?
P1 F3 1.591(6) . ?
N1S O2S 1.136(12) . ?
N1S O1S 1.260(13) . ?
N1S C1S 1.448(13) . ?
